data_4060740
_journal_name_full Organometallics
_journal_year 2003
_chemical_formula_sum 'C32 H60 Si4 Zr'
_chemical_formula_weight 648.38
_space_group_IT_number 14
_symmetry_cell_setting monoclinic
_symmetry_space_group_name_Hall '-P 2ybc'
_symmetry_space_group_name_H-M 'P 1 21/c 1'
_cell_angle_alpha 90.00
_cell_angle_beta 106.8030(9)
_cell_angle_gamma 90.00
_cell_formula_units_Z 4
_cell_length_a 9.75200(10)
_cell_length_b 38.3120(7)
_cell_length_c 10.2510(2)
_cell_measurement_temperature 293(2)
_cell_volume 3666.44(10)
_diffrn_ambient_temperature 293(2)
_exptl_crystal_density_diffrn 1.175
_cod_original_sg_symbol_H-M 'P 21/c'
_cod_database_code 4060740

loop_
_symmetry_equiv_pos_as_xyz
'x, y, z'
'-x, y+1/2, -z+1/2'
'-x, -y, -z'
'x, -y-1/2, z-1/2'

loop_
_atom_site_label
_atom_site_type_symbol
_atom_site_fract_x
_atom_site_fract_y
_atom_site_fract_z
_atom_site_U_iso_or_equiv
_atom_site_adp_type
_atom_site_occupancy
_atom_site_symmetry_multiplicity
_atom_site_calc_flag
_atom_site_refinement_flags
_atom_site_disorder_assembly
_atom_site_disorder_group
Zr1 Zr 0.92689(3) 0.122368(8) 0.19030(3) 0.03622(11) Uani 1 1 d . . .
Si1 Si 0.73943(15) 0.03623(3) 0.28598(12) 0.0596(3) Uani 1 1 d . . .
Si2 Si 1.21833(16) 0.19991(4) 0.28789(18) 0.0793(4) Uani 1 1 d . . .
Si3 Si 0.68314(13) 0.08496(3) -0.16462(11) 0.0533(3) Uani 1 1 d . . .
Si4 Si 0.66416(13) 0.18445(3) -0.07931(12) 0.0551(3) Uani 1 1 d . . .
C1 C 0.7047(4) 0.11357(10) 0.2791(4) 0.0469(8) Uani 1 1 d . . .
C2 C 0.7795(4) 0.14239(10) 0.3497(4) 0.0498(9) Uani 1 1 d . . .
C3 C 0.9135(5) 0.13055(10) 0.4361(4) 0.0510(9) Uani 1 1 d . . .
C4 C 0.9215(4) 0.09440(10) 0.4161(4) 0.0496(8) Uani 1 1 d . . .
C5 C 0.7933(4) 0.08320(10) 0.3159(4) 0.0474(8) Uani 1 1 d . . .
C6 C 0.5535(4) 0.11542(13) 0.1875(5) 0.0652(11) Uani 1 1 d . . .
H6A H 0.5242 0.0928 0.1497 0.098 Uiso 1 1 calc R . .
H6B H 0.5488 0.1317 0.1150 0.098 Uiso 1 1 calc R . .
H6C H 0.4911 0.1230 0.2391 0.098 Uiso 1 1 calc R . .
C7 C 0.7220(6) 0.17885(13) 0.3527(5) 0.0757(14) Uani 1 1 d . . .
H7A H 0.7956 0.1934 0.4091 0.114 Uiso 1 1 calc R . .
H7B H 0.6417 0.1782 0.3891 0.114 Uiso 1 1 calc R . .
H7C H 0.6921 0.1881 0.2619 0.114 Uiso 1 1 calc R . .
C8 C 1.0106(6) 0.15243(14) 0.5474(5) 0.0763(14) Uani 1 1 d . . .
H8A H 0.9808 0.1764 0.5353 0.115 Uiso 1 1 calc R . .
H8B H 1.1074 0.1505 0.5432 0.115 Uiso 1 1 calc R . .
H8C H 1.0055 0.1443 0.6345 0.115 Uiso 1 1 calc R . .
C9 C 1.0307(6) 0.07041(13) 0.5078(5) 0.0756(14) Uani 1 1 d . . .
H9A H 1.0138 0.0469 0.4746 0.113 Uiso 1 1 calc R . .
H9B H 1.0223 0.0716 0.5987 0.113 Uiso 1 1 calc R . .
H9C H 1.1252 0.0775 0.5082 0.113 Uiso 1 1 calc R . .
C10 C 1.1070(4) 0.14733(12) 0.0775(4) 0.0525(9) Uani 1 1 d . . .
C11 C 1.1088(5) 0.11250(14) 0.0552(5) 0.0658(12) Uani 1 1 d . . .
C12 C 1.1654(5) 0.09596(12) 0.1800(7) 0.0717(14) Uani 1 1 d . . .
C13 C 1.2035(4) 0.12215(14) 0.2843(5) 0.0657(12) Uani 1 1 d . . .
C14 C 1.1614(4) 0.15535(10) 0.2183(4) 0.0466(8) Uani 1 1 d . . .
C20 C 0.5730(6) 0.02911(16) 0.1442(6) 0.0909(17) Uani 1 1 d . . .
H20A H 0.5522 0.0046 0.1349 0.136 Uiso 1 1 calc R . .
H20B H 0.5860 0.0379 0.0610 0.136 Uiso 1 1 calc R . .
H20C H 0.4948 0.0412 0.1637 0.136 Uiso 1 1 calc R . .
C15 C 1.0638(6) 0.17432(18) -0.0365(5) 0.0913(19) Uani 1 1 d . . .
H15A H 1.0713 0.1973 0.0022 0.137 Uiso 1 1 calc R . .
H15B H 0.9667 0.1702 -0.0900 0.137 Uiso 1 1 calc R . .
H15C H 1.1261 0.1725 -0.0936 0.137 Uiso 1 1 calc R . .
C16 C 1.0789(7) 0.0950(2) -0.0839(7) 0.118(3) Uani 1 1 d . . .
H16A H 1.0862 0.0701 -0.0723 0.177 Uiso 1 1 calc R . .
H16B H 1.1475 0.1029 -0.1282 0.177 Uiso 1 1 calc R . .
H16C H 0.9841 0.1010 -0.1386 0.177 Uiso 1 1 calc R . .
C17 C 1.1993(8) 0.05731(16) 0.2021(11) 0.141(4) Uani 1 1 d . . .
H17A H 1.2370 0.0527 0.2979 0.211 Uiso 1 1 calc R . .
H17B H 1.2689 0.0508 0.1566 0.211 Uiso 1 1 calc R . .
H17C H 1.1134 0.0440 0.1657 0.211 Uiso 1 1 calc R . .
C18 C 1.2962(6) 0.1155(2) 0.4268(6) 0.106(2) Uani 1 1 d . . .
H18A H 1.3069 0.0908 0.4421 0.159 Uiso 1 1 calc R . .
H18B H 1.2523 0.1256 0.4906 0.159 Uiso 1 1 calc R . .
H18C H 1.3886 0.1259 0.4387 0.159 Uiso 1 1 calc R . .
C19 C 0.8804(7) 0.00877(14) 0.2466(6) 0.0889(16) Uani 1 1 d . . .
H19A H 0.8476 -0.0149 0.2320 0.133 Uiso 1 1 calc R . .
H19B H 0.9663 0.0097 0.3216 0.133 Uiso 1 1 calc R . .
H19C H 0.9000 0.0174 0.1659 0.133 Uiso 1 1 calc R . .
C21 C 0.7045(8) 0.01834(15) 0.4437(6) 0.099(2) Uani 1 1 d . . .
H21A H 0.6766 -0.0057 0.4294 0.148 Uiso 1 1 calc R . .
H21B H 0.6291 0.0314 0.4636 0.148 Uiso 1 1 calc R . .
H21C H 0.7900 0.0201 0.5188 0.148 Uiso 1 1 calc R . .
C22 C 1.3441(8) 0.1990(2) 0.4684(7) 0.127(3) Uani 1 1 d . . .
H22A H 1.2955 0.1889 0.5285 0.191 Uiso 1 1 calc R . .
H22B H 1.3733 0.2223 0.4974 0.191 Uiso 1 1 calc R . .
H22C H 1.4269 0.1852 0.4704 0.191 Uiso 1 1 calc R . .
C23 C 1.0672(7) 0.22789(19) 0.2946(10) 0.140(4) Uani 1 1 d . . .
H23A H 1.0121 0.2164 0.3458 0.210 Uiso 1 1 calc R . .
H23B H 1.0075 0.2323 0.2037 0.210 Uiso 1 1 calc R . .
H23C H 1.1030 0.2496 0.3377 0.210 Uiso 1 1 calc R . .
C24 C 1.3315(7) 0.21971(17) 0.1929(8) 0.115(2) Uani 1 1 d . . .
H24A H 1.4098 0.2044 0.1948 0.173 Uiso 1 1 calc R . .
H24B H 1.3682 0.2416 0.2339 0.173 Uiso 1 1 calc R . .
H24C H 1.2757 0.2235 0.1002 0.173 Uiso 1 1 calc R . .
C25 C 0.7740(4) 0.11278(9) -0.0147(3) 0.0418(7) Uani 1 1 d . . .
C26 C 0.7687(4) 0.14651(9) 0.0128(3) 0.0416(7) Uani 1 1 d . . .
C27 C 0.7558(6) 0.03926(12) -0.1464(5) 0.0732(13) Uani 1 1 d . . .
H27A H 0.7065 0.0258 -0.2250 0.110 Uiso 1 1 calc R . .
H27B H 0.7418 0.0287 -0.0662 0.110 Uiso 1 1 calc R . .
H27C H 0.8562 0.0398 -0.1386 0.110 Uiso 1 1 calc R . .
C28 C 0.7049(8) 0.10314(16) -0.3283(5) 0.0950(19) Uani 1 1 d . . .
H28A H 0.6569 0.0882 -0.4027 0.142 Uiso 1 1 calc R . .
H28B H 0.8049 0.1043 -0.3221 0.142 Uiso 1 1 calc R . .
H28C H 0.6640 0.1261 -0.3433 0.142 Uiso 1 1 calc R . .
C29 C 0.4854(5) 0.08123(15) -0.1936(6) 0.0811(15) Uani 1 1 d . . .
H29A H 0.4449 0.0667 -0.2715 0.122 Uiso 1 1 calc R . .
H29B H 0.4428 0.1040 -0.2094 0.122 Uiso 1 1 calc R . .
H29C H 0.4669 0.0711 -0.1148 0.122 Uiso 1 1 calc R . .
C30 C 0.7055(8) 0.19632(18) -0.2408(6) 0.108(2) Uani 1 1 d . . .
H30A H 0.6482 0.2160 -0.2820 0.162 Uiso 1 1 calc R . .
H30B H 0.6845 0.1768 -0.3023 0.162 Uiso 1 1 calc R . .
H30C H 0.8051 0.2022 -0.2209 0.162 Uiso 1 1 calc R . .
C31 C 0.6951(8) 0.22490(14) 0.0239(7) 0.111(2) Uani 1 1 d . . .
H31A H 0.6392 0.2435 -0.0279 0.166 Uiso 1 1 calc R . .
H31B H 0.7949 0.2309 0.0478 0.166 Uiso 1 1 calc R . .
H31C H 0.6674 0.2212 0.1054 0.166 Uiso 1 1 calc R . .
C32 C 0.4661(6) 0.17615(17) -0.1234(7) 0.102(2) Uani 1 1 d . . .
H32A H 0.4151 0.1960 -0.1704 0.154 Uiso 1 1 calc R . .
H32B H 0.4397 0.1722 -0.0414 0.154 Uiso 1 1 calc R . .
H32C H 0.4423 0.1560 -0.1810 0.154 Uiso 1 1 calc R . .

loop_
_atom_site_aniso_label
_atom_site_aniso_U_11
_atom_site_aniso_U_22
_atom_site_aniso_U_33
_atom_site_aniso_U_23
_atom_site_aniso_U_13
_atom_site_aniso_U_12
Zr1 0.03882(18) 0.03416(17) 0.03680(18) 0.00003(12) 0.01269(13) 0.00212(12)
Si1 0.0814(8) 0.0479(6) 0.0564(7) 0.0004(5) 0.0308(6) -0.0129(6)
Si2 0.0676(8) 0.0675(9) 0.1062(12) -0.0306(8) 0.0307(8) -0.0195(7)
Si3 0.0650(7) 0.0519(6) 0.0410(5) -0.0066(4) 0.0123(5) -0.0095(5)
Si4 0.0592(7) 0.0482(6) 0.0536(6) 0.0113(5) 0.0096(5) 0.0110(5)
C1 0.048(2) 0.056(2) 0.0420(19) 0.0044(16) 0.0222(16) 0.0035(16)
C2 0.061(2) 0.050(2) 0.046(2) 0.0011(16) 0.0284(18) 0.0085(17)
C3 0.065(2) 0.052(2) 0.0398(19) -0.0010(16) 0.0207(17) -0.0046(18)
C4 0.055(2) 0.052(2) 0.0419(19) 0.0096(16) 0.0137(16) 0.0021(17)
C5 0.058(2) 0.0439(19) 0.0446(19) 0.0053(15) 0.0217(17) -0.0032(16)
C6 0.047(2) 0.082(3) 0.069(3) 0.006(2) 0.022(2) 0.003(2)
C7 0.095(4) 0.061(3) 0.083(3) -0.005(2) 0.045(3) 0.019(3)
C8 0.097(4) 0.075(3) 0.053(3) -0.013(2) 0.015(2) -0.013(3)
C9 0.075(3) 0.071(3) 0.071(3) 0.028(2) 0.007(2) 0.005(2)
C10 0.0416(19) 0.073(3) 0.044(2) -0.0003(18) 0.0156(16) -0.0095(18)
C11 0.052(2) 0.077(3) 0.077(3) -0.024(3) 0.032(2) -0.010(2)
C12 0.048(2) 0.046(2) 0.132(5) -0.005(3) 0.043(3) 0.0011(18)
C13 0.038(2) 0.095(4) 0.061(3) 0.029(2) 0.0102(18) 0.007(2)
C14 0.0420(18) 0.050(2) 0.048(2) -0.0037(16) 0.0120(15) -0.0071(15)
C20 0.094(4) 0.086(4) 0.092(4) -0.015(3) 0.026(3) -0.032(3)
C15 0.065(3) 0.144(5) 0.063(3) 0.039(3) 0.015(2) -0.018(3)
C16 0.099(4) 0.166(7) 0.112(5) -0.082(5) 0.067(4) -0.041(4)
C17 0.113(5) 0.060(4) 0.283(11) 0.019(5) 0.110(7) 0.028(3)
C18 0.058(3) 0.170(7) 0.080(4) 0.049(4) 0.004(3) 0.014(4)
C19 0.114(5) 0.062(3) 0.097(4) -0.001(3) 0.041(4) 0.011(3)
C21 0.158(6) 0.073(3) 0.081(4) 0.004(3) 0.061(4) -0.036(4)
C22 0.102(5) 0.160(7) 0.106(5) -0.058(5) 0.008(4) -0.041(5)
C23 0.084(4) 0.082(5) 0.238(10) -0.056(5) 0.022(5) 0.005(3)
C24 0.093(4) 0.074(4) 0.179(7) -0.002(4) 0.040(5) -0.031(3)
C25 0.0455(18) 0.0441(18) 0.0378(17) 0.0008(14) 0.0154(14) -0.0006(14)
C26 0.0409(17) 0.0455(18) 0.0396(17) 0.0033(14) 0.0137(14) 0.0054(14)
C27 0.091(4) 0.055(3) 0.075(3) -0.014(2) 0.026(3) -0.002(2)
C28 0.143(6) 0.090(4) 0.051(3) -0.005(3) 0.028(3) -0.022(4)
C29 0.070(3) 0.081(4) 0.075(3) -0.006(3) -0.006(3) -0.015(3)
C30 0.132(6) 0.111(5) 0.086(4) 0.052(4) 0.038(4) 0.036(4)
C31 0.144(6) 0.051(3) 0.104(4) -0.004(3) -0.016(4) 0.030(3)
C32 0.066(3) 0.090(4) 0.136(6) 0.037(4) 0.007(3) 0.018(3)

loop_
_geom_bond_atom_site_label_1
_geom_bond_atom_site_label_2
_geom_bond_distance
_geom_bond_site_symmetry_2
_geom_bond_publ_flag
Zr1 C26 2.219(3) . ?
Zr1 C25 2.228(3) . ?
Zr1 C10 2.552(4) . ?
Zr1 C14 2.555(4) . ?
Zr1 C5 2.564(3) . ?
Zr1 C4 2.565(4) . ?
Zr1 C12 2.567(4) . ?
Zr1 C11 2.575(4) . ?
Zr1 C3 2.579(4) . ?
Zr1 C2 2.585(3) . ?
Zr1 C13 2.589(4) . ?
Zr1 C1 2.604(3) . ?
Si1 C20 1.859(6) . ?
Si1 C19 1.866(6) . ?
Si1 C5 1.875(4) . ?
Si1 C21 1.875(5) . ?
Si2 C24 1.834(7) . ?
Si2 C23 1.840(6) . ?
Si2 C14 1.872(4) . ?
Si2 C22 1.902(7) . ?
Si3 C29 1.870(5) . ?
Si3 C25 1.870(4) . ?
Si3 C27 1.878(5) . ?
Si3 C28 1.884(5) . ?
Si4 C31 1.851(6) . ?
Si4 C26 1.868(4) . ?
Si4 C30 1.869(6) . ?
Si4 C32 1.879(6) . ?
C1 C2 1.403(6) . ?
C1 C5 1.433(5) . ?
C1 C6 1.503(6) . ?
C2 C3 1.424(6) . ?
C2 C7 1.509(6) . ?
C3 C4 1.406(5) . ?
C3 C8 1.509(6) . ?
C4 C5 1.436(5) . ?
C4 C9 1.510(6) . ?
C10 C11 1.355(6) . ?
C10 C14 1.420(5) . ?
C10 C15 1.526(6) . ?
C11 C12 1.391(7) . ?
C11 C16 1.525(7) . ?
C12 C13 1.435(7) . ?
C12 C17 1.520(7) . ?
C13 C14 1.443(6) . ?
C13 C18 1.500(6) . ?
C25 C26 1.327(5) . ?
